data_1552493
loop_
_publ_author_name
'Hou, Sheng-Li'
'Dong, Jie'
'Tang, Meng-Hua'
'Jiang, Xiao-Lei'
'Jiao, Zhuo-Hao'
'Zhao, Bin'

_publ_section_title
;
 Triple-Interpenetrated Lanthanide-Organic Framework as Dual Wave Bands
 Self-Calibrated pH Luminescent Probe.
;
_journal_issue 8
_journal_name_full 'Analytical chemistry'
_journal_page_first 5455
_journal_page_last 5460
_journal_paper_doi 10.1021/acs.analchem.9b00848
_journal_volume 91
_journal_year 2019
_chemical_formula_moiety 'C28 H26 Eu N4 O9, H2 O'
_chemical_formula_sum 'C28 H28 Eu N4 O10'
_chemical_formula_weight 732.50
_space_group_crystal_system monoclinic
_space_group_IT_number 14
_space_group_name_Hall '-P 2ybc'
_space_group_name_H-M_alt 'P 1 21/c 1'
_symmetry_space_group_name_Hall '-P 2ybc'
_symmetry_space_group_name_H-M 'P 1 21/c 1'
_atom_sites_solution_hydrogens mixed
_atom_sites_solution_primary direct
_audit_creation_date 2018-03-26
_audit_creation_method
;
Olex2 1.2
(compiled 2017.08.10 svn.r3458 for OlexSys, GUI svn.r5381)
;
_cell_angle_alpha 90
_cell_angle_beta 94.581(2)
_cell_angle_gamma 90
_cell_formula_units_Z 4
_cell_length_a 12.2038(2)
_cell_length_b 22.0069(5)
_cell_length_c 10.8009(2)
_cell_measurement_reflns_used 7560
_cell_measurement_temperature 120.00(10)
_cell_measurement_theta_max 28.9550
_cell_measurement_theta_min 3.4660
_cell_volume 2891.51(10)
_computing_cell_refinement 'CrysAlisPro 1.171.39.29c (Rigaku OD, 2017)'
_computing_data_collection 'CrysAlisPro 1.171.39.29c (Rigaku OD, 2017)'
_computing_data_reduction 'CrysAlisPro 1.171.39.29c (Rigaku OD, 2017)'
_computing_molecular_graphics 'Olex2 (Dolomanov et al., 2009)'
_computing_publication_material 'Olex2 (Dolomanov et al., 2009)'
_computing_structure_refinement 'XL (Sheldrick, 2008)'
_computing_structure_solution 'XS (Sheldrick, 2008)'
_diffrn_ambient_environment N~2~
_diffrn_ambient_temperature 120.00(10)
_diffrn_detector 'CCD plate'
_diffrn_detector_area_resol_mean 16.2116
_diffrn_detector_type Eos
_diffrn_measured_fraction_theta_full 0.998
_diffrn_measured_fraction_theta_max 0.998
_diffrn_measurement_details
;
List of Runs (angles in degrees, time in seconds):

  # Type    Start    End  Width  t~exp~   \w     \q     \k     \f   Frames
--------------------------------------------------------------------------
  1  \w      1.00  89.00   1.00    6.78    --   18.63  37.00  90.00   88
  2  \w    -28.00  73.00   1.00    6.78    --   18.63   0.00-120.00  101
  3  \w    -94.00 -62.00   1.00    6.78    --  -19.56-178.00-150.00   32
;
_diffrn_measurement_device 'four-circle diffractometer'
_diffrn_measurement_device_type 'SuperNova, Single source at offset/far, Eos'
_diffrn_measurement_method '\w scans'
_diffrn_orient_matrix_type 'CrysAlisPro convention (1999,Acta A55,543-557)'
_diffrn_orient_matrix_UB_11 0.0560938000
_diffrn_orient_matrix_UB_12 0.0081474000
_diffrn_orient_matrix_UB_13 0.0119334000
_diffrn_orient_matrix_UB_21 0.0108693000
_diffrn_orient_matrix_UB_22 -0.0106534000
_diffrn_orient_matrix_UB_23 -0.0597645000
_diffrn_orient_matrix_UB_31 -0.0116062000
_diffrn_orient_matrix_UB_32 0.0292836000
_diffrn_orient_matrix_UB_33 -0.0251688000
_diffrn_radiation_monochromator mirror
_diffrn_radiation_probe x-ray
_diffrn_radiation_type MoK\a
_diffrn_radiation_wavelength 0.71073
_diffrn_reflns_av_R_equivalents 0.0200
_diffrn_reflns_av_unetI/netI 0.0293
_diffrn_reflns_Laue_measured_fraction_full 0.998
_diffrn_reflns_Laue_measured_fraction_max 0.998
_diffrn_reflns_limit_h_max 14
_diffrn_reflns_limit_h_min -14
_diffrn_reflns_limit_k_max 26
_diffrn_reflns_limit_k_min -25
_diffrn_reflns_limit_l_max 12
_diffrn_reflns_limit_l_min -6
_diffrn_reflns_number 10802
_diffrn_reflns_point_group_measured_fraction_full 0.998
_diffrn_reflns_point_group_measured_fraction_max 0.998
_diffrn_reflns_theta_full 25.009
_diffrn_reflns_theta_max 25.009
_diffrn_reflns_theta_min 3.050
_diffrn_source 'micro-focus sealed X-ray tube'
_diffrn_source_type 'SuperNova (Mo) X-ray Source'
_exptl_absorpt_coefficient_mu 2.233
_exptl_absorpt_correction_T_max 1.00000
_exptl_absorpt_correction_T_min 0.70995
_exptl_absorpt_correction_type multi-scan
_exptl_absorpt_process_details
;
CrysAlisPro 1.171.39.29c (Rigaku Oxford Diffraction, 2017)
Empirical absorption correction using spherical harmonics,
 implemented in SCALE3 ABSPACK scaling algorithm.
;
_exptl_crystal_density_diffrn 1.683
_exptl_crystal_description block
_exptl_crystal_F_000 1468
_refine_diff_density_max 1.301
_refine_diff_density_min -1.219
_refine_diff_density_rms 0.114
_refine_ls_extinction_method none
_refine_ls_goodness_of_fit_ref 1.054
_refine_ls_hydrogen_treatment constr
_refine_ls_matrix_type full
_refine_ls_number_parameters 392
_refine_ls_number_reflns 5092
_refine_ls_number_restraints 46
_refine_ls_restrained_S_all 1.198
_refine_ls_R_factor_all 0.0427
_refine_ls_R_factor_gt 0.0386
_refine_ls_shift/su_max 0.004
_refine_ls_shift/su_mean 0.000
_refine_ls_structure_factor_coef Fsqd
_refine_ls_weighting_details 'w=1/[\s^2^(Fo^2^)+(0.0510P)^2^+10.6330P] where P=(Fo^2^+2Fc^2^)/3'
_refine_ls_weighting_scheme calc
_refine_ls_wR_factor_gt 0.1008
_refine_ls_wR_factor_ref 0.1042
_reflns_Friedel_coverage 0.000
_reflns_number_gt 4614
_reflns_number_total 5092
_reflns_threshold_expression 'I > 2\s(I)'
_cod_data_source_file ac9b00848_si_002.cif
_cod_data_source_block p171006f1
_cod_original_cell_volume 2891.51(11)
_cod_database_code 1552493
_shelx_shelxl_version_number 2014/7
_chemical_oxdiff_formula 'C N O Eu'
_chemical_oxdiff_usercomment HSL-Eu
_shelx_space_group_comment
;
The symmetry employed for this shelxl refinement is uniquely defined
by the following loop, which should always be used as a source of
symmetry information in preference to the above space-group names.
They are only intended as comments.
;
_reflns_odcompleteness_completeness 99.79
_reflns_odcompleteness_iscentric 1
_reflns_odcompleteness_theta 26.32
_olex2_refinement_description
;
1. Fixed Uiso
 At 1.2 times of:
  All C(H) groups
 At 1.5 times of:
  All C(H,H,H) groups, All O(H,H) groups
2. Restrained distances
 HA-O0AA
 0.85 with sigma of 0.02
3. Rigid bond restraints
 N2BA, O1
 with sigma for 1-2 distances of 0.0001 and sigma for 1-3 distances of 0.0001
 O3, N2BA
 with sigma for 1-2 distances of 0.0001 and sigma for 1-3 distances of 0.0001
 Eu1
 with sigma for 1-2 distances of 0.002 and sigma for 1-3 distances of 0.001
 Eu1, O6
 with sigma for 1-2 distances of 0.002 and sigma for 1-3 distances of 0.001
4. Uiso/Uaniso restraints and constraints
Uanis(N0AA) \\sim Ueq, Uanis(C5BA) \\sim Ueq: with sigma of 0.005 and sigma for
terminal atoms of 0.005
Uanis(Eu1) \\sim Ueq: with sigma of 0.000005 and sigma for terminal atoms of
0.000005
5. Rigid body (RIGU) restrains
 O6, C4BA, N0AA, C5, C5BA
 with sigma for 1-2 distances of 0.0001 and sigma for 1-3 distances of 0.0001
6.a Riding coordinates:
 O0AA(H,HA)
6.b Aromatic/amide H refined with riding coordinates:
 C19(H19), C7(H7), C15(H15), C0AA(H0AA), C4(H4), C12(H12), C3AA(H3AA),
 C2AA(H2AA), C5AA(H5AA), C6AA(H6AA), C4AA(H4AA), C10(H10), C7AA(H7AA),
 C4BA(H4BA)
6.c Idealised Me refined as rotating group:
 C8AA(H8AC,H8AB,H8AA), C9AA(H9AC,H9AB,H9AA), C5BA(H5BB,H5BC,H5BA), C5(H5A,H5B,
 H5C)
;
_olex2_submission_special_instructions 'No special instructions were received'
_oxdiff_exptl_absorpt_empirical_details
;
Empirical correction (ABSPACK) includes:
- Absorption correction using spherical harmonics
- Frame scaling
;
_oxdiff_exptl_absorpt_empirical_full_max 1.384
_oxdiff_exptl_absorpt_empirical_full_min 0.651

loop_
_space_group_symop_operation_xyz
'x, y, z'
'-x, y+1/2, -z+1/2'
'-x, -y, -z'
'x, -y-1/2, z-1/2'

loop_
_atom_site_label
_atom_site_type_symbol
_atom_site_fract_x
_atom_site_fract_y
_atom_site_fract_z
_atom_site_U_iso_or_equiv
_atom_site_adp_type
_atom_site_occupancy
_atom_site_site_symmetry_order
_atom_site_calc_flag
_atom_site_refinement_flags_posn
_atom_site_refinement_flags_adp
Eu1 Eu 0.45349(2) 0.42492(2) 0.90576(2) 0.02560(11) Uani 1 1 d . U
O1 O 0.4137(3) 0.53893(15) 0.9399(3) 0.0296(7) Uani 1 1 d . U
O2 O 0.3577(3) 0.43720(16) 1.0929(3) 0.0334(8) Uani 1 1 d . .
O3 O 0.3225(3) 0.49305(16) 0.7840(3) 0.0340(8) Uani 1 1 d . U
O4 O 0.6194(3) 0.36020(16) 0.8821(3) 0.0365(8) Uani 1 1 d . .
O5 O 0.5006(3) 0.32662(16) 1.0093(4) 0.0387(9) Uani 1 1 d . .
O6 O 0.2803(4) 0.3680(2) 0.8897(5) 0.0563(9) Uani 1 1 d . U
O7 O 0.5730(3) 0.48490(15) 0.7902(3) 0.0313(8) Uani 1 1 d . .
O9 O 0.4254(3) 0.37800(18) 0.7010(4) 0.0440(9) Uani 1 1 d . .
C13 C 0.6665(4) 0.2699(2) 0.9970(5) 0.0300(10) Uani 1 1 d . .
C17 C 0.5905(4) 0.3218(2) 0.9594(5) 0.0308(11) Uani 1 1 d . .
C19 C 0.6453(4) 0.2313(2) 1.0924(5) 0.0343(11) Uani 1 1 d . .
H19 H 0.5824 0.2368 1.1343 0.041 Uiso 1 1 calc R .
N1 N 0.9698(3) 0.11542(18) 1.0239(4) 0.0276(9) Uani 1 1 d . .
C7 C 0.7177(4) 0.1840(2) 1.1266(5) 0.0334(11) Uani 1 1 d . .
H7 H 0.7026 0.1583 1.1915 0.040 Uiso 1 1 calc R .
C9 C 0.8118(4) 0.1749(2) 1.0651(5) 0.0284(10) Uani 1 1 d . .
C11 C 0.8949(4) 0.1273(2) 1.1056(4) 0.0278(10) Uani 1 1 d . .
C15 C 0.7600(5) 0.2604(3) 0.9340(5) 0.0387(13) Uani 1 1 d . .
H15 H 0.7750 0.2860 0.8690 0.046 Uiso 1 1 calc R .
C0AA C 0.8307(4) 0.2130(3) 0.9674(5) 0.0384(13) Uani 1 1 d . .
H0AA H 0.8922 0.2067 0.9234 0.046 Uiso 1 1 calc R .
C1AA C 1.1311(4) 0.0636(2) 0.9626(5) 0.0272(10) Uani 1 1 d . .
C2 C 1.0501(4) 0.0753(2) 1.0572(5) 0.0274(10) Uani 1 1 d . .
C3 C 0.9819(4) 0.0589(2) 1.2589(5) 0.0295(10) Uani 1 1 d . .
C4 C 0.8975(4) 0.0999(2) 1.2223(4) 0.0271(10) Uani 1 1 d . .
H4 H 0.8435 0.1088 1.2755 0.033 Uiso 1 1 calc R .
C6 C 0.9908(4) 0.0297(2) 1.3829(5) 0.0298(11) Uani 1 1 d . .
C12 C 1.0579(4) 0.0469(2) 1.1729(5) 0.0309(11) Uani 1 1 d . .
H12 H 1.1147 0.0195 1.1928 0.037 Uiso 1 1 calc R .
C3AA C 1.1878(5) 0.0763(2) 0.7553(5) 0.0374(13) Uani 1 1 d . .
H3AA H 1.1755 0.0931 0.6764 0.045 Uiso 1 1 calc R .
C2AA C 1.1120(5) 0.0862(3) 0.8428(5) 0.0379(12) Uani 1 1 d . .
H2AA H 1.0482 0.1081 0.8210 0.045 Uiso 1 1 calc R .
C5AA C 1.0909(4) 0.0079(2) 1.4349(5) 0.0334(11) Uani 1 1 d . .
H5AA H 1.1534 0.0134 1.3922 0.040 Uiso 1 1 calc R .
C6AA C 0.8995(4) 0.0217(3) 1.4520(5) 0.0343(12) Uani 1 1 d . .
H6AA H 0.8313 0.0366 1.4212 0.041 Uiso 1 1 calc R .
C4AA C 1.2256(4) 0.0304(3) 0.9918(5) 0.0364(12) Uani 1 1 d . .
H4AA H 1.2398 0.0153 1.0718 0.044 Uiso 1 1 calc R .
C10 C 1.2996(4) 0.0193(3) 0.9038(5) 0.0382(12) Uani 1 1 d . .
H10 H 1.3623 -0.0036 0.9254 0.046 Uiso 1 1 calc R .
N4 N 0.4518(5) 0.3604(2) 0.4987(5) 0.0506(13) Uani 1 1 d . .
C7AA C 0.4741(5) 0.3867(3) 0.6084(6) 0.0474(14) Uani 1 1 d . .
H7AA H 0.5321 0.4142 0.6152 0.057 Uiso 1 1 calc R .
C8AA C 0.3635(6) 0.3174(3) 0.4790(7) 0.065(2) Uani 1 1 d . .
H8AC H 0.3932 0.2773 0.4714 0.098 Uiso 1 1 calc GR .
H8AB H 0.3194 0.3276 0.4043 0.098 Uiso 1 1 calc GR .
H8AA H 0.3188 0.3185 0.5482 0.098 Uiso 1 1 calc GR .
C9AA C 0.5208(7) 0.3725(4) 0.3970(7) 0.0652(19) Uani 1 1 d . .
H9AC H 0.5698 0.4055 0.4195 0.098 Uiso 1 1 calc GR .
H9AB H 0.4751 0.3832 0.3237 0.098 Uiso 1 1 calc GR .
H9AA H 0.5627 0.3369 0.3810 0.098 Uiso 1 1 calc GR .
C0BA C 1.2819(4) 0.0418(2) 0.7843(5) 0.0294(11) Uani 1 1 d . .
C1BA C 0.6375(4) 0.5286(2) 0.8117(5) 0.0297(11) Uani 1 1 d . .
N2BA N 0.3433(4) 0.5405(2) 0.8461(4) 0.0388(9) Uani 1 1 d . U
O3BA O 0.2846(5) 0.5996(3) 0.8122(6) 0.0882(18) Uani 1 1 d . .
N0AA N 0.1436(5) 0.3012(3) 0.8529(6) 0.0657(12) Uani 1 1 d . U
C4BA C 0.2334(6) 0.3314(4) 0.8299(8) 0.0739(15) Uani 1 1 d . U
H4BA H 0.2628 0.3219 0.7555 0.089 Uiso 1 1 calc R .
C5BA C 0.0901(7) 0.3146(4) 0.9546(9) 0.0862(18) Uani 1 1 d . U
H5BB H 0.0978 0.2815 1.0124 0.129 Uiso 1 1 calc GR .
H5BC H 0.0137 0.3212 0.9304 0.129 Uiso 1 1 calc GR .
H5BA H 0.1211 0.3507 0.9930 0.129 Uiso 1 1 calc GR .
C5 C 0.0986(9) 0.2562(6) 0.7732(11) 0.136(3) Uani 1 1 d . U
H5A H 0.1388 0.2543 0.7004 0.204 Uiso 1 1 calc GR .
H5B H 0.0230 0.2656 0.7495 0.204 Uiso 1 1 calc GR .
H5C H 0.1030 0.2176 0.8149 0.204 Uiso 1 1 calc GR .
O0AA O 0.3308(8) 0.3048(4) 1.1625(9) 0.150(3) Uani 1 1 d D .
H H 0.3978 0.3102 1.1489 0.224 Uiso 1 1 d R .
HA H 0.2899 0.3171 1.0794 0.224 Uiso 1 1 d DR .

loop_
_atom_site_aniso_label
_atom_site_aniso_U_11
_atom_site_aniso_U_22
_atom_site_aniso_U_33
_atom_site_aniso_U_23
_atom_site_aniso_U_13
_atom_site_aniso_U_12
Eu1 0.02515(12) 0.02594(13) 0.02625(13) -0.00024(7) 0.00543(7) 0.00023(7)
O1 0.0287(16) 0.0302(17) 0.0305(16) 0.0000(14) 0.0066(11) 0.0027(14)
O2 0.0322(19) 0.0354(19) 0.035(2) -0.0015(16) 0.0141(16) -0.0010(15)
O3 0.0279(17) 0.0400(17) 0.0338(19) -0.0019(13) 0.0003(15) 0.0018(15)
O4 0.042(2) 0.0348(19) 0.034(2) 0.0081(16) 0.0148(17) 0.0120(16)
O5 0.0330(19) 0.0324(19) 0.053(2) 0.0090(17) 0.0183(17) 0.0062(15)
O6 0.0483(15) 0.0538(19) 0.065(2) 0.0074(15) -0.0053(14) -0.0079(14)
O7 0.0327(18) 0.0323(18) 0.0306(19) 0.0022(15) 0.0125(15) -0.0024(15)
O9 0.048(2) 0.048(2) 0.037(2) -0.0088(18) 0.0077(18) 0.0038(18)
C13 0.031(2) 0.029(2) 0.031(3) 0.001(2) 0.004(2) 0.004(2)
C17 0.036(3) 0.026(2) 0.031(3) -0.002(2) 0.005(2) 0.004(2)
C19 0.032(3) 0.039(3) 0.034(3) 0.000(2) 0.011(2) 0.003(2)
N1 0.028(2) 0.031(2) 0.025(2) 0.0022(17) 0.0077(17) 0.0030(17)
C7 0.034(3) 0.036(3) 0.031(3) 0.007(2) 0.009(2) 0.005(2)
C9 0.030(2) 0.028(2) 0.028(3) 0.000(2) 0.005(2) 0.001(2)
C11 0.027(2) 0.031(3) 0.026(2) -0.001(2) 0.008(2) 0.003(2)
C15 0.041(3) 0.041(3) 0.036(3) 0.014(2) 0.013(2) 0.009(2)
C0AA 0.035(3) 0.044(3) 0.038(3) 0.008(2) 0.015(2) 0.011(2)
C1AA 0.029(2) 0.030(2) 0.024(2) -0.002(2) 0.005(2) 0.001(2)
C2 0.028(3) 0.029(3) 0.026(2) 0.0012(19) 0.006(2) 0.0007(19)
C3 0.030(3) 0.034(3) 0.025(2) 0.003(2) 0.004(2) -0.002(2)
C4 0.028(2) 0.030(2) 0.024(2) 0.001(2) 0.007(2) 0.004(2)
C6 0.030(2) 0.036(3) 0.024(2) 0.002(2) 0.007(2) 0.001(2)
C12 0.028(2) 0.036(3) 0.029(3) 0.006(2) 0.006(2) 0.009(2)
C3AA 0.043(3) 0.045(3) 0.026(3) 0.006(2) 0.012(2) 0.004(2)
C2AA 0.036(3) 0.045(3) 0.034(3) 0.007(2) 0.011(2) 0.011(2)
C5AA 0.025(2) 0.051(3) 0.026(3) 0.006(2) 0.010(2) 0.002(2)
C6AA 0.023(2) 0.049(3) 0.031(3) 0.008(2) 0.006(2) 0.005(2)
C4AA 0.038(3) 0.048(3) 0.025(3) 0.008(2) 0.013(2) 0.012(2)
C10 0.036(3) 0.048(3) 0.032(3) 0.004(2) 0.009(2) 0.009(2)
N4 0.061(3) 0.052(3) 0.040(3) -0.004(2) 0.007(2) 0.013(3)
C7AA 0.052(4) 0.045(3) 0.046(4) 0.002(3) 0.010(3) 0.007(3)
C8AA 0.069(5) 0.063(4) 0.063(5) -0.009(4) -0.004(4) 0.007(4)
C9AA 0.079(5) 0.068(5) 0.051(4) 0.009(4) 0.020(4) 0.015(4)
C0BA 0.032(3) 0.029(2) 0.028(3) -0.004(2) 0.011(2) -0.002(2)
C1BA 0.028(2) 0.030(3) 0.032(3) 0.004(2) 0.011(2) 0.007(2)
N2BA 0.036(2) 0.045(2) 0.034(2) -0.0061(16) 0.0008(13) 0.000(2)
O3BA 0.097(4) 0.077(4) 0.088(4) 0.009(3) -0.007(4) 0.020(3)
N0AA 0.0545(16) 0.064(2) 0.0780(19) -0.0030(16) 0.0018(14) -0.0150(15)
C4BA 0.0627(19) 0.080(3) 0.080(2) -0.0111(19) 0.0068(17) -0.0262(19)
C5BA 0.076(2) 0.089(3) 0.095(2) -0.024(2) 0.0213(19) -0.038(2)
C5 0.114(3) 0.165(4) 0.137(3) -0.080(3) 0.061(3) -0.092(4)
O0AA 0.146(8) 0.168(8) 0.138(8) -0.018(7) 0.037(6) -0.029(7)

loop_
_atom_type_symbol
_atom_type_description
_atom_type_scat_dispersion_real
_atom_type_scat_dispersion_imag
_atom_type_scat_source
C C 0.0033 0.0016 'International Tables Vol C Tables 4.2.6.8 and 6.1.1.4'
H H 0.0000 0.0000 'International Tables Vol C Tables 4.2.6.8 and 6.1.1.4'
Eu Eu -0.1578 3.6682 'International Tables Vol C Tables 4.2.6.8 and 6.1.1.4'
N N 0.0061 0.0033 'International Tables Vol C Tables 4.2.6.8 and 6.1.1.4'
O O 0.0106 0.0060 'International Tables Vol C Tables 4.2.6.8 and 6.1.1.4'

loop_
_geom_angle_atom_site_label_1
_geom_angle_atom_site_label_2
_geom_angle_atom_site_label_3
_geom_angle
_geom_angle_site_symmetry_1
_geom_angle_site_symmetry_3
O1 Eu1 Eu1 34.40(7) . 3_667
O1 Eu1 Eu1 38.12(8) 3_667 3_667
O1 Eu1 O1 72.52(12) 3_667 .
O1 Eu1 O2 74.01(12) 3_667 .
O1 Eu1 O3 122.97(11) 3_667 .
O1 Eu1 O4 75.50(12) 3_667 .
O1 Eu1 O5 81.63(12) 3_667 .
O1 Eu1 O6 139.41(14) 3_667 .
O1 Eu1 O7 76.73(12) 3_667 .
O1 Eu1 O9 144.99(12) 3_667 .
O1 Eu1 C17 76.54(13) 3_667 .
O1 Eu1 C17 148.95(13) . .
O1 Eu1 N2BA 25.84(11) . .
O1 Eu1 N2BA 98.04(12) 3_667 .
O2 Eu1 Eu1 67.69(8) . 3_667
O2 Eu1 O1 70.46(11) . .
O2 Eu1 O3 92.37(12) . .
O2 Eu1 O4 126.49(12) . .
O2 Eu1 O5 80.30(12) . .
O2 Eu1 O6 69.30(15) . .
O2 Eu1 O9 139.39(13) . .
O2 Eu1 C17 103.46(13) . .
O2 Eu1 N2BA 80.99(12) . .
O3 Eu1 Eu1 85.15(8) . 3_667
O3 Eu1 O1 51.05(11) . .
O3 Eu1 O4 141.13(12) . .
O3 Eu1 C17 158.16(13) . .
O3 Eu1 N2BA 25.22(12) . .
O4 Eu1 Eu1 108.84(9) . 3_667
O4 Eu1 O1 136.73(12) . .
O4 Eu1 C17 26.17(13) . .
O4 Eu1 N2BA 146.41(12) . .
O5 Eu1 Eu1 116.41(10) . 3_667
O5 Eu1 O1 145.13(12) . .
O5 Eu1 O3 151.53(12) . .
O5 Eu1 O4 52.44(11) . .
O5 Eu1 C17 26.29(13) . .
O5 Eu1 N2BA 160.60(12) . .
O6 Eu1 Eu1 131.82(12) . 3_667
O6 Eu1 O1 109.59(13) . .
O6 Eu1 O3 75.92(13) . .
O6 Eu1 O4 113.67(15) . .
O6 Eu1 O5 75.75(14) . .
O6 Eu1 C17 95.50(15) . .
O6 Eu1 N2BA 92.87(14) . .
O7 Eu1 Eu1 69.48(8) . 3_667
O7 Eu1 O1 70.64(11) . .
O7 Eu1 O2 136.64(12) . .
O7 Eu1 O3 77.56(12) . .
O7 Eu1 O4 74.26(12) . .
O7 Eu1 O5 125.96(12) . .
O7 Eu1 O6 143.47(14) . .
O7 Eu1 O9 78.92(13) . .
O7 Eu1 C17 99.97(13) . .
O7 Eu1 N2BA 72.19(12) . .
O9 Eu1 Eu1 145.58(10) . 3_667
O9 Eu1 O1 121.67(12) . .
O9 Eu1 O3 74.82(13) . .
O9 Eu1 O4 73.92(13) . .
O9 Eu1 O5 92.89(14) . .
O9 Eu1 O6 70.22(15) . .
O9 Eu1 C17 83.39(14) . .
O9 Eu1 N2BA 98.02(13) . .
C17 Eu1 Eu1 114.62(10) . 3_667
C17 Eu1 N2BA 171.48(14) . .
N2BA Eu1 Eu1 60.02(9) . 3_667
Eu1 O1 Eu1 107.48(12) 3_667 .
N2BA O1 Eu1 158.4(3) . 3_667
N2BA O1 Eu1 92.0(3) . .
C1BA O2 Eu1 138.1(3) 3_667 .
N2BA O3 Eu1 97.2(3) . .
C17 O4 Eu1 92.5(3) . .
C17 O5 Eu1 93.4(3) . .
C4BA O6 Eu1 141.4(6) . .
C1BA O7 Eu1 136.6(3) . .
C7AA O9 Eu1 129.4(4) . .
C19 C13 C17 121.5(5) . .
C19 C13 C15 119.0(5) . .
C15 C13 C17 119.5(5) . .
O4 C17 Eu1 61.4(3) . .
O4 C17 O5 121.6(5) . .
O4 C17 C13 119.3(4) . .
O5 C17 Eu1 60.3(3) . .
O5 C17 C13 119.0(5) . .
C13 C17 Eu1 175.4(4) . .
C13 C19 C7 120.4(5) . .
C11 N1 C2 118.1(4) . .
C9 C7 C19 120.8(5) . .
C7 C9 C11 121.9(4) . .
C0AA C9 C7 118.2(5) . .
C0AA C9 C11 119.8(4) . .
N1 C11 C9 115.1(4) . .
N1 C11 C4 122.7(4) . .
C4 C11 C9 122.1(4) . .
C0AA C15 C13 120.3(5) . .
C9 C0AA C15 121.2(5) . .
C2AA C1AA C2 120.2(5) . .
C4AA C1AA C2 121.3(4) . .
C4AA C1AA C2AA 118.5(5) . .
N1 C2 C1AA 115.9(4) . .
N1 C2 C12 122.0(5) . .
C12 C2 C1AA 122.1(4) . .
C4 C3 C6 122.3(4) . .
C12 C3 C4 116.6(5) . .
C12 C3 C6 121.1(5) . .
C11 C4 C3 119.7(4) . .
C5AA C6 C3 120.9(4) . .
C5AA C6 C6AA 116.9(5) . .
C6AA C6 C3 122.2(5) . .
C3 C12 C2 120.8(5) . .
C2AA C3AA C0BA 120.9(5) . .
C1AA C2AA C3AA 120.4(5) . .
C6AA C5AA C6 122.0(5) 3_758 .
C5AA C6AA C6 121.0(5) 3_758 .
C1AA C4AA C10 121.1(5) . .
C0BA C10 C4AA 121.0(5) . .
C7AA N4 C8AA 121.1(6) . .
C7AA N4 C9AA 120.2(6) . .
C8AA N4 C9AA 118.7(6) . .
O9 C7AA N4 125.9(6) . .
C3AA C0BA C1BA 121.4(5) . 2_746
C10 C0BA C3AA 118.0(5) . .
C10 C0BA C1BA 120.6(5) . 2_746
O2 C1BA C0BA 116.8(4) 3_667 2_756
O7 C1BA O2 126.3(4) . 3_667
O7 C1BA C0BA 116.9(4) . 2_756
O1 N2BA Eu1 62.1(2) . .
O1 N2BA O3BA 119.4(4) . .
O3 N2BA Eu1 57.6(2) . .
O3 N2BA O1 119.7(4) . .
O3 N2BA O3BA 120.9(4) . .
O3BA N2BA Eu1 178.5(4) . .
C4BA N0AA C5BA 120.2(7) . .
C4BA N0AA C5 122.2(8) . .
C5BA N0AA C5 117.6(7) . .
O6 C4BA N0AA 128.8(9) . .

loop_
_geom_bond_atom_site_label_1
_geom_bond_atom_site_label_2
_geom_bond_distance
_geom_bond_site_symmetry_2
Eu1 Eu1 3.9980(5) 3_667
Eu1 O1 2.587(3) .
Eu1 O1 2.368(3) 3_667
Eu1 O2 2.429(3) .
Eu1 O3 2.490(3) .
Eu1 O4 2.505(3) .
Eu1 O5 2.482(4) .
Eu1 O6 2.452(4) .
Eu1 O7 2.392(3) .
Eu1 O9 2.440(4) .
Eu1 C17 2.851(5) .
Eu1 N2BA 2.925(5) .
O1 Eu1 2.368(3) 3_667
O1 N2BA 1.276(6) .
O2 C1BA 1.274(6) 3_667
O3 N2BA 1.256(6) .
O4 C17 1.259(6) .
O5 C17 1.265(6) .
O6 C4BA 1.155(8) .
O7 C1BA 1.252(6) .
O9 C7AA 1.219(7) .
C13 C17 1.507(7) .
C13 C19 1.374(7) .
C13 C15 1.391(7) .
C19 C7 1.396(7) .
N1 C11 1.345(6) .
N1 C2 1.346(6) .
C7 C9 1.387(7) .
C9 C11 1.499(7) .
C9 C0AA 1.382(7) .
C11 C4 1.395(7) .
C15 C0AA 1.384(7) .
C1AA C2 1.499(7) .
C1AA C2AA 1.388(7) .
C1AA C4AA 1.380(7) .
C2 C12 1.395(7) .
C3 C4 1.402(7) .
C3 C6 1.482(7) .
C3 C12 1.390(7) .
C6 C5AA 1.389(7) .
C6 C6AA 1.401(7) .
C3AA C2AA 1.391(8) .
C3AA C0BA 1.392(8) .
C5AA C6AA 1.381(7) 3_758
C6AA C5AA 1.381(7) 3_758
C4AA C10 1.384(7) .
C10 C0BA 1.383(7) .
N4 C7AA 1.327(8) .
N4 C8AA 1.438(9) .
N4 C9AA 1.460(9) .
C0BA C1BA 1.513(7) 2_746
C1BA O2 1.274(6) 3_667
C1BA C0BA 1.513(7) 2_756
N2BA O3BA 1.515(7) .
N0AA C4BA 1.322(9) .
N0AA C5BA 1.354(10) .
N0AA C5 1.395(11) .
